data_4061858
_journal_name_full Organometallics
_journal_year 2003
_chemical_formula_moiety 'C25 H15 N O11 Os4'
_chemical_formula_sum 'C25 H15 N O11 Os4'
_chemical_formula_weight 1266.19
_space_group_IT_number 2
_space_group_name_Hall '-P 1'
_space_group_name_H-M_alt 'P -1'
_symmetry_cell_setting triclinic
_symmetry_Int_Tables_number 2
_symmetry_space_group_name_Hall '-P 1'
_symmetry_space_group_name_H-M 'P -1'
_cell_angle_alpha 77.28(1)
_cell_angle_beta 86.67(1)
_cell_angle_gamma 84.47(1)
_cell_formula_units_Z 2
_cell_length_a 9.405(1)
_cell_length_b 9.439(1)
_cell_length_c 16.746(2)
_cell_measurement_temperature 298.2
_cell_volume 1442.3(3)
_diffrn_ambient_temperature 298
_exptl_crystal_density_diffrn 2.915
_cod_depositor_comments
;
The following automatic conversions were performed:

'_atom_site_thermal_displace_type' tag value 'Uij' was replaced with
'Uani' value 56 times.

Automatic conversion script
Id: cif_fix_values 1646 2011-03-28 12:23:43Z adriana 
;
_cod_database_code 4061858

loop_
_symmetry_equiv_pos_as_xyz
'  +x,  +y,  +z'
'  -x,  -y,  -z'

loop_
_atom_site_aniso_label
_atom_site_aniso_U_11
_atom_site_aniso_U_22
_atom_site_aniso_U_33
_atom_site_aniso_U_12
_atom_site_aniso_U_13
_atom_site_aniso_U_23
Os(1) 0.0429(4) 0.0390(4) 0.0400(5) -0.0036(3) 0.0003(3) -0.0042(3)
Os(2) 0.0449(4) 0.0293(4) 0.0566(5) -0.0083(3) -0.0005(4) -0.0068(4)
Os(3) 0.0381(4) 0.0299(4) 0.0430(5) -0.0012(3) -0.0026(3) -0.0071(3)
Os(4) 0.0385(4) 0.0287(4) 0.0422(5) -0.0034(3) -0.0004(3) -0.0069(3)
O(1) 0.09(1) 0.14(2) 0.10(2) -0.03(1) 0.00(1) -0.08(2)
O(2) 0.07(1) 0.07(1) 0.09(1) -0.003(9) 0.005(10) 0.04(1)
O(3) 0.062(10) 0.09(1) 0.06(1) -0.007(9) 0.020(8) 0.010(9)
O(4) 0.09(1) 0.05(1) 0.15(2) -0.004(9) -0.01(1) 0.03(1)
O(5) 0.06(1) 0.09(1) 0.12(2) -0.02(1) 0.01(1) -0.01(1)
O(6) 0.11(1) 0.06(1) 0.09(1) -0.01(1) -0.02(1) -0.03(1)
O(7) 0.045(8) 0.07(1) 0.08(1) -0.008(8) 0.014(8) -0.006(10)
O(8) 0.07(1) 0.08(1) 0.042(9) -0.014(9) -0.021(8) -0.008(8)
O(9) 0.07(1) 0.021(7) 0.12(2) -0.002(7) -0.016(10) -0.017(8)
O(10) 0.09(1) 0.10(1) 0.06(1) 0.00(1) -0.014(9) -0.05(1)
O(11) 0.039(8) 0.11(1) 0.08(1) 0.011(9) 0.008(8) -0.02(1)
N(1) 0.055(9) 0.030(8) 0.025(8) -0.008(7) 0.005(7) 0.022(6)
C(1) 0.05(1) 0.08(2) 0.07(2) 0.00(1) 0.00(1) -0.03(1)
C(2) 0.05(1) 0.06(1) 0.07(2) -0.02(1) 0.01(1) 0.02(1)
C(3) 0.11(2) 0.06(1) 0.02(1) -0.04(1) 0.01(1) 0.017(10)
C(4) 0.06(1) 0.04(1) 0.08(2) -0.01(1) 0.00(1) 0.00(1)
C(6) 0.07(2) 0.023(10) 0.11(2) -0.014(10) -0.01(2) -0.01(1)
C(7) 0.09(2) 0.04(1) 0.02(1) 0.00(1) -0.001(10) 0.004(8)
C(8) 0.04(1) 0.03(1) 0.08(2) -0.005(8) 0.00(1) -0.01(1)
C(9) 0.05(1) 0.05(1) 0.05(1) -0.010(10) -0.003(10) -0.01(1)
C(10) 0.04(1) 0.05(1) 0.07(2) -0.005(9) -0.006(10) -0.02(1)
C(11) 0.08(1) 0.05(1) 0.03(1) 0.00(1) -0.02(1) 0.018(9)
C(12) 0.07(1) 0.026(8) 0.013(8) -0.005(8) -0.007(8) -0.002(7)
C(13) 0.05(1) 0.05(1) 0.04(1) 0.009(9) -0.002(9) -0.02(1)
C(14) 0.06(1) 0.05(1) 0.03(1) -0.005(10) 0.003(9) -0.003(9)
C(15) 0.08(2) 0.06(1) 0.05(1) 0.00(1) 0.00(1) 0.00(1)
C(16) 0.10(2) 0.06(2) 0.04(1) 0.01(1) 0.01(1) 0.01(1)
C(17) 0.09(2) 0.05(1) 0.08(2) 0.01(1) 0.01(1) 0.00(1)
C(18) 0.07(1) 0.03(1) 0.07(2) 0.002(10) -0.01(1) 0.01(1)
C(19) 0.049(10) 0.024(8) 0.04(1) -0.010(7) -0.004(8) 0.006(8)
C(20) 0.05(1) 0.026(9) 0.06(1) -0.007(8) -0.011(10) 0.000(9)
C(21) 0.06(1) 0.06(1) 0.04(1) -0.01(1) 0.004(10) 0.00(1)
C(22) 0.05(1) 0.09(2) 0.09(2) 0.00(1) 0.02(1) 0.00(2)
C(23) 0.05(1) 0.05(1) 0.12(3) -0.02(1) -0.01(1) 0.02(2)
C(24) 0.06(2) 0.05(1) 0.14(3) -0.02(1) -0.03(2) -0.01(2)
C(25) 0.06(1) 0.05(1) 0.06(2) -0.01(1) -0.01(1) -0.01(1)

loop_
_atom_site_label
_atom_site_fract_x
_atom_site_fract_y
_atom_site_fract_z
_atom_site_U_iso_or_equiv
_atom_site_thermal_displace_type
_atom_site_calc_flag
_atom_site_calc_attached_atom
Os(1) 0.77027(8) 0.29748(8) 0.94164(5) 0.0414(2) Uani ? ?
Os(2) 0.70997(8) 0.13839(8) 0.82478(5) 0.0437(2) Uani ? ?
Os(3) 0.65499(7) 0.45250(8) 0.77715(5) 0.0372(2) Uani ? ?
Os(4) 0.93350(7) 0.31848(8) 0.74927(5) 0.0366(2) Uani ? ?
O(1) 0.863(2) 0.495(3) 1.045(1) 0.098(8) Uani ? ?
O(2) 0.864(2) 0.017(2) 1.059(1) 0.088(6) Uani ? ?
O(3) 0.477(2) 0.301(2) 1.030(1) 0.075(6) Uani ? ?
O(4) 0.841(2) -0.164(2) 0.905(2) 0.103(7) Uani ? ?
O(5) 0.430(2) 0.062(2) 0.914(1) 0.091(7) Uani ? ?
O(6) 0.602(2) 0.078(2) 0.667(1) 0.082(7) Uani ? ?
O(7) 0.358(2) 0.386(2) 0.856(1) 0.069(5) Uani ? ?
O(8) 0.520(2) 0.416(2) 0.6223(9) 0.064(5) Uani ? ?
O(9) 0.584(2) 0.776(1) 0.776(1) 0.069(5) Uani ? ?
O(10) 0.897(2) 0.254(2) 0.584(1) 0.078(6) Uani ? ?
O(11) 1.246(2) 0.219(2) 0.729(1) 0.077(6) Uani ? ?
N(1) 0.969(2) 0.297(2) 0.8737(9) 0.041(4) Uani ? ?
C(1) 0.828(2) 0.421(3) 1.008(2) 0.064(8) Uani ? ?
C(2) 0.830(2) 0.123(3) 1.012(2) 0.065(7) Uani ? ?
C(3) 0.592(3) 0.292(3) 1.000(1) 0.066(8) Uani ? ?
C(4) 0.792(2) -0.046(2) 0.872(2) 0.061(7) Uani ? ?
C(5) 0.542(2) 0.093(2) 0.884(1) 0.055(5) Uani ? ?
C(6) 0.649(3) 0.099(2) 0.725(2) 0.069(8) Uani ? ?
C(7) 0.475(3) 0.398(2) 0.836(1) 0.051(6) Uani ? ?
C(8) 0.574(2) 0.434(2) 0.677(2) 0.052(6) Uani ? ?
C(9) 0.609(2) 0.652(2) 0.774(1) 0.051(6) Uani ? ?
C(10) 0.906(2) 0.288(2) 0.642(1) 0.049(6) Uani ? ?
C(11) 1.126(3) 0.254(2) 0.739(1) 0.055(6) Uani ? ?
C(12) 0.842(2) 0.542(2) 0.7081(10) 0.036(5) Uani ? ?
C(13) 0.821(2) 0.640(2) 0.627(1) 0.047(6) Uani ? ?
C(14) 0.778(2) 0.600(2) 0.556(1) 0.050(6) Uani ? ?
C(15) 0.747(3) 0.697(3) 0.485(2) 0.064(8) Uani ? ?
C(16) 0.763(3) 0.841(3) 0.481(2) 0.074(8) Uani ? ?
C(17) 0.803(3) 0.884(3) 0.550(2) 0.074(8) Uani ? ?
C(18) 0.834(2) 0.788(2) 0.617(2) 0.059(7) Uani ? ?
C(19) 0.972(2) 0.553(2) 0.749(1) 0.038(5) Uani ? ?
C(20) 1.096(2) 0.629(2) 0.710(1) 0.046(6) Uani ? ?
C(21) 1.161(2) 0.610(2) 0.639(1) 0.054(6) Uani ? ?
C(22) 1.274(3) 0.689(3) 0.605(2) 0.081(9) Uani ? ?
C(23) 1.328(2) 0.781(3) 0.642(2) 0.074(9) Uani ? ?
C(24) 1.266(3) 0.803(3) 0.714(2) 0.08(1) Uani ? ?
C(25) 1.154(2) 0.722(2) 0.747(1) 0.056(7) Uani ? ?
H(1) 0.6576 0.4489 0.8959 0.0608 Uani ? ?
H(2) 0.8768 0.1545 0.7505 0.0608 Uani ? ?
H(3) 1.0148 0.3700 0.8800 0.0491 Uani ? ?
H(4) 1.0205 0.2159 0.8916 0.0491 Uani ? ?
H(5) 0.9768 0.5079 0.8066 0.0452 Uani ? ?
H(6) 0.7707 0.4995 0.5585 0.0594 Uani ? ?
H(7) 0.7156 0.6653 0.4396 0.0768 Uani ? ?
H(8) 0.7468 0.9107 0.4310 0.0889 Uani ? ?
H(9) 0.8088 0.9847 0.5477 0.0889 Uani ? ?
H(10) 0.8675 0.8213 0.6620 0.0713 Uani ? ?
H(11) 1.1279 0.5419 0.6112 0.0647 Uani ? ?
H(12) 1.3150 0.6767 0.5533 0.0977 Uani ? ?
H(13) 1.4093 0.8299 0.6184 0.0890 Uani ? ?
H(14) 1.2980 0.8733 0.7399 0.0998 Uani ? ?
H(15) 1.1157 0.7326 0.7994 0.0678 Uani ? ?

loop_
_geom_bond_atom_site_label_1
_geom_bond_atom_site_label_2
_geom_bond_distance
_geom_bond_site_symmetry_1
_geom_bond_site_symmetry_2
_geom_bond_publ_flag
Os(1) Os(2) 2.827(1) ? ? yes
Os(1) Os(3) 3.028(1) ? ? yes
Os(1) N(1) 2.13(1) ? ? yes
Os(1) C(1) 1.91(2) ? ? yes
Os(1) C(2) 1.87(2) ? ? yes
Os(1) C(3) 1.89(3) ? ? yes
Os(2) Os(3) 2.899(1) ? ? yes
Os(2) Os(4) 2.888(1) ? ? yes
Os(2) C(4) 1.86(2) ? ? yes
Os(2) C(5) 1.85(2) ? ? yes
Os(2) C(6) 1.91(3) ? ? yes
Os(3) Os(4) 2.856(1) ? ? yes
Os(3) C(7) 1.96(2) ? ? yes
Os(3) C(8) 1.94(2) ? ? yes
Os(3) C(9) 1.88(2) ? ? yes
Os(3) C(12) 2.19(2) ? ? yes
Os(4) N(1) 2.09(1) ? ? yes
Os(4) C(10) 1.92(2) ? ? yes
Os(4) C(11) 1.87(2) ? ? yes
Os(4) C(12) 2.18(2) ? ? yes
Os(4) C(19) 2.28(2) ? ? yes
O(1) C(1) 1.11(3) ? ? yes
O(2) C(2) 1.16(3) ? ? yes
O(3) C(3) 1.17(3) ? ? yes
O(4) C(4) 1.19(3) ? ? yes
O(5) C(5) 1.17(3) ? ? yes
O(6) C(6) 1.16(3) ? ? yes
O(7) C(7) 1.15(3) ? ? yes
O(8) C(8) 1.12(2) ? ? yes
O(9) C(9) 1.18(2) ? ? yes
O(10) C(10) 1.10(2) ? ? yes
O(11) C(11) 1.16(2) ? ? yes
C(12) C(13) 1.48(3) ? ? yes
C(12) C(19) 1.46(2) ? ? yes
C(13) C(14) 1.40(3) ? ? yes
C(13) C(18) 1.39(3) ? ? yes
C(14) C(15) 1.36(3) ? ? yes
C(15) C(16) 1.37(3) ? ? yes
C(16) C(17) 1.39(4) ? ? yes
C(17) C(18) 1.32(3) ? ? yes
C(19) C(20) 1.48(3) ? ? yes
C(20) C(21) 1.35(3) ? ? yes
C(20) C(25) 1.35(3) ? ? yes
C(21) C(22) 1.38(3) ? ? yes
C(22) C(23) 1.32(4) ? ? yes
C(23) C(24) 1.36(4) ? ? yes
C(24) C(25) 1.38(3) ? ? yes
